data_7058493
loop_
_publ_author_name
'Huang, Chuanbing'
'Vignesh, Arumugam'
'Bariashir, Chantsalnyam'
'Ma, Yanping'
'Sun, Yang'
'Sun, Wen-Hua'

_publ_section_title
;
 Achievement of strictly linear ultra-high molecular weight polyethylene
 with narrow dispersity by dint of nitro-enhanced
 2,6-bis(imino)pyridylchromium chloride complexes
;
_journal_issue 28
_journal_name_full 'New Journal of Chemistry'
_journal_page_first 11307
_journal_paper_doi 10.1039/C9NJ02793A
_journal_volume 43
_journal_year 2019
_chemical_formula_moiety 'C53 H50 Cl3 Cr N4 O2, 2(C H2 Cl2)'
_chemical_formula_sum 'C55 H54 Cl7 Cr N4 O2'
_chemical_formula_weight 1103.17
_space_group_crystal_system monoclinic
_space_group_IT_number 14
_space_group_name_Hall '-P 2ybc'
_space_group_name_H-M_alt 'P 1 21/c 1'
_symmetry_space_group_name_Hall '-P 2ybc'
_symmetry_space_group_name_H-M 'P 1 21/c 1'
_atom_sites_solution_hydrogens geom
_atom_sites_solution_primary direct
_audit_creation_date 2018-05-28
_audit_creation_method
;
Olex2 1.2
(compiled 2017.08.10 svn.r3458 for OlexSys, GUI svn.r5381)
;
_audit_update_record
;
2019-05-24 deposited with the CCDC.    2019-06-17 downloaded from the CCDC.
;
_cell_angle_alpha 90
_cell_angle_beta 114.579(4)
_cell_angle_gamma 90
_cell_formula_units_Z 4
_cell_length_a 16.1414(5)
_cell_length_b 20.4161(6)
_cell_length_c 18.0041(7)
_cell_measurement_reflns_used 16496
_cell_measurement_temperature 173(2)
_cell_measurement_theta_max 27.4846
_cell_measurement_theta_min 1.2448
_cell_volume 5395.5(4)
_computing_molecular_graphics 'Olex2 (Dolomanov et al., 2009)'
_computing_publication_material 'Olex2 (Dolomanov et al., 2009)'
_computing_structure_refinement 'ShelXL (Sheldrick, 2015)'
_computing_structure_solution 'SIR2004 (Burla et al., 2007)'
_diffrn_ambient_temperature 173.0
_diffrn_measured_fraction_theta_full 1.000
_diffrn_measured_fraction_theta_max 0.933
_diffrn_measurement_device_type 'multiwire proportional'
_diffrn_measurement_method 'phi and omega scans'
_diffrn_radiation_monochromator graphite
_diffrn_radiation_type MoK\a
_diffrn_radiation_wavelength 0.71073
_diffrn_reflns_av_R_equivalents 0.1529
_diffrn_reflns_av_unetI/netI 0.1028
_diffrn_reflns_Laue_measured_fraction_full 1.000
_diffrn_reflns_Laue_measured_fraction_max 0.933
_diffrn_reflns_limit_h_max 23
_diffrn_reflns_limit_h_min -23
_diffrn_reflns_limit_k_max 29
_diffrn_reflns_limit_k_min -29
_diffrn_reflns_limit_l_max 26
_diffrn_reflns_limit_l_min -25
_diffrn_reflns_number 89130
_diffrn_reflns_point_group_measured_fraction_full 1.000
_diffrn_reflns_point_group_measured_fraction_max 0.933
_diffrn_reflns_theta_full 25.242
_diffrn_reflns_theta_max 31.606
_diffrn_reflns_theta_min 1.594
_exptl_absorpt_coefficient_mu 0.603
_exptl_absorpt_correction_T_max 1.00000
_exptl_absorpt_correction_T_min 0.58387
_exptl_absorpt_correction_type multi-scan
_exptl_crystal_colour Colorless
_exptl_crystal_density_diffrn 1.358
_exptl_crystal_description Prism
_exptl_crystal_F_000 2284
_exptl_crystal_size_max 0.2000
_exptl_crystal_size_mid 0.2000
_exptl_crystal_size_min 0.2000
_refine_diff_density_max 1.054
_refine_diff_density_min -1.098
_refine_diff_density_rms 0.092
_refine_ls_extinction_method none
_refine_ls_goodness_of_fit_ref 1.027
_refine_ls_hydrogen_treatment constr
_refine_ls_matrix_type full
_refine_ls_number_parameters 628
_refine_ls_number_reflns 16907
_refine_ls_number_restraints 0
_refine_ls_restrained_S_all 1.027
_refine_ls_R_factor_all 0.1312
_refine_ls_R_factor_gt 0.0776
_refine_ls_shift/su_max 0.001
_refine_ls_shift/su_mean 0.000
_refine_ls_structure_factor_coef Fsqd
_refine_ls_weighting_details 'w=1/[\s^2^(Fo^2^)+(0.0860P)^2^+4.7530P] where P=(Fo^2^+2Fc^2^)/3'
_refine_ls_weighting_scheme calc
_refine_ls_wR_factor_gt 0.1857
_refine_ls_wR_factor_ref 0.2203
_reflns_Friedel_coverage 0.000
_reflns_number_gt 10504
_reflns_number_total 16907
_reflns_threshold_expression 'I > 2\s(I)'
_cod_data_source_file c9nj02793a1.cif
_cod_data_source_block Cr3
_cod_depositor_comments 'Adding full bibliography for 7058493--7058494.cif.'
_cod_original_cell_volume 5395.5(3)
_cod_database_code 7058493
_shelx_shelxl_version_number 2016/6
_shelx_space_group_comment
;
The symmetry employed for this shelxl refinement is uniquely defined
by the following loop, which should always be used as a source of
symmetry information in preference to the above space-group names.
They are only intended as comments.
;
_olex2_refinement_description
;
1. Fixed Uiso
 At 1.2 times of:
  All C(H) groups, All C(H,H) groups
 At 1.5 times of:
  All C(H,H,H) groups
2.a Ternary CH refined with riding coordinates:
 C28(H28), C41(H41), C19(H19), C16(H16)
2.b Secondary CH2 refined with riding coordinates:
 C55(H55A,H55B), C54(H54A,H54B)
2.c Aromatic/amide H refined with riding coordinates:
 C26(H26), C4(H4), C24(H24), C30(H30), C5(H5), C47(H47), C43(H43), C34(H34),
 C6(H6), C14(H14), C40(H40), C53(H53), C12(H12), C13(H13), C45(H45), C49(H49),
 C46(H46), C36(H36), C44(H44), C39(H39), C38(H38), C31(H31), C33(H33), C37(H37),
  C50(H50), C32(H32), C52(H52), C51(H51)
2.d Idealised Me refined as rotating group:
 C1(H1A,H1B,H1C), C9(H9A,H9B,H9C), C21(H21A,H21B,H21C), C20(H20A,H20B,H20C),
 C17(H17A,H17B,H17C), C18(H18A,H18B,H18C)
;
_olex2_submission_special_instructions 'No special instructions were received'

loop_
_space_group_symop_operation_xyz
'x, y, z'
'-x, y+1/2, -z+1/2'
'-x, -y, -z'
'x, -y-1/2, z-1/2'

loop_
_atom_site_label
_atom_site_type_symbol
_atom_site_fract_x
_atom_site_fract_y
_atom_site_fract_z
_atom_site_U_iso_or_equiv
_atom_site_adp_type
_atom_site_occupancy
_atom_site_site_symmetry_order
_atom_site_calc_flag
_atom_site_refinement_flags_posn
Cr1 Cr 0.85148(3) 0.21586(2) 0.54638(3) 0.02374(12) Uani 1 1 d .
Cl3 Cl 0.78148(5) 0.12445(4) 0.46675(5) 0.03118(17) Uani 1 1 d .
Cl2 Cl 0.94319(5) 0.30088(4) 0.61818(5) 0.03398(18) Uani 1 1 d .
Cl1 Cl 0.77673(5) 0.20593(4) 0.62893(5) 0.03514(19) Uani 1 1 d .
Cl7 Cl 0.66077(11) 0.55359(7) 0.89583(11) 0.0905(5) Uani 1 1 d .
Cl5 Cl 0.17522(12) 0.29759(8) 0.54610(10) 0.0928(5) Uani 1 1 d .
Cl4 Cl 0.28189(14) 0.21085(9) 0.49456(10) 0.1140(6) Uani 1 1 d .
Cl6 Cl 0.52124(17) 0.52292(15) 0.73790(18) 0.1747(11) Uani 1 1 d .
N1 N 0.75523(15) 0.28241(11) 0.45896(15) 0.0235(5) Uani 1 1 d .
O2 O 0.36642(15) 0.35748(13) 0.44073(17) 0.0476(7) Uani 1 1 d .
N2 N 0.90208(16) 0.22700(12) 0.46386(15) 0.0251(5) Uani 1 1 d .
N3 N 0.97475(16) 0.16161(12) 0.59909(16) 0.0257(5) Uani 1 1 d .
N4 N 0.43877(17) 0.38540(14) 0.47764(18) 0.0350(6) Uani 1 1 d .
O1 O 0.44713(18) 0.43369(15) 0.5199(2) 0.0636(9) Uani 1 1 d .
C26 C 0.51406(19) 0.30108(14) 0.43108(19) 0.0262(6) Uani 1 1 d .
H26 H 0.457458 0.278674 0.406893 0.031 Uiso 1 1 calc R
C27 C 0.59163(19) 0.27509(14) 0.42594(18) 0.0248(6) Uani 1 1 d .
C2 C 0.77575(19) 0.29807(14) 0.39865(19) 0.0253(6) Uani 1 1 d .
C42 C 0.77709(19) 0.43381(15) 0.6280(2) 0.0285(6) Uani 1 1 d .
C25 C 0.52033(19) 0.35927(15) 0.47137(19) 0.0278(6) Uani 1 1 d .
C8 C 1.0150(2) 0.15453(15) 0.5511(2) 0.0292(6) Uani 1 1 d .
C3 C 0.85802(19) 0.26492(15) 0.39855(19) 0.0269(6) Uani 1 1 d .
C28 C 0.58479(19) 0.21225(14) 0.37867(19) 0.0266(6) Uani 1 1 d .
H28 H 0.646557 0.191642 0.403390 0.032 Uiso 1 1 calc R
C48 C 0.7823(2) 0.45502(15) 0.4882(2) 0.0296(6) Uani 1 1 d .
C23 C 0.67960(18) 0.36875(14) 0.50485(18) 0.0241(6) Uani 1 1 d .
C29 C 0.5655(2) 0.22666(16) 0.29012(19) 0.0300(6) Uani 1 1 d .
C22 C 0.67373(18) 0.30974(14) 0.46257(18) 0.0233(6) Uani 1 1 d .
C4 C 0.8883(2) 0.26896(17) 0.3371(2) 0.0333(7) Uani 1 1 d .
H4 H 0.858759 0.296801 0.291391 0.040 Uiso 1 1 calc R
C7 C 0.97482(19) 0.19100(15) 0.4724(2) 0.0282(6) Uani 1 1 d .
C35 C 0.5196(2) 0.16341(14) 0.3909(2) 0.0289(6) Uani 1 1 d .
C24 C 0.60104(19) 0.39326(15) 0.50854(19) 0.0270(6) Uani 1 1 d .
H24 H 0.602947 0.433111 0.536457 0.032 Uiso 1 1 calc R
C41 C 0.76862(19) 0.40629(14) 0.54607(19) 0.0261(6) Uani 1 1 d .
H41 H 0.818332 0.373113 0.559376 0.031 Uiso 1 1 calc R
C10 C 1.0180(2) 0.14121(15) 0.68451(19) 0.0276(6) Uani 1 1 d .
C15 C 0.9775(2) 0.09029(16) 0.7117(2) 0.0330(7) Uani 1 1 d .
C30 C 0.6109(2) 0.19156(17) 0.2527(2) 0.0383(8) Uani 1 1 d .
H30 H 0.650508 0.157015 0.281766 0.046 Uiso 1 1 calc R
C5 C 0.9626(2) 0.23157(18) 0.3439(2) 0.0370(7) Uani 1 1 d .
H5 H 0.983514 0.232995 0.301764 0.044 Uiso 1 1 calc R
C1 C 0.7254(2) 0.34440(16) 0.33122(19) 0.0312(6) Uani 1 1 d .
H1A H 0.673893 0.363020 0.339474 0.047 Uiso 1 1 calc GR
H1B H 0.702752 0.321034 0.278958 0.047 Uiso 1 1 calc GR
H1C H 0.766322 0.379697 0.330762 0.047 Uiso 1 1 calc GR
C47 C 0.8031(2) 0.39219(17) 0.6942(2) 0.0348(7) Uani 1 1 d .
H47 H 0.818602 0.348161 0.688463 0.042 Uiso 1 1 calc R
C43 C 0.7556(2) 0.49836(16) 0.6383(2) 0.0385(8) Uani 1 1 d .
H43 H 0.738852 0.528398 0.594094 0.046 Uiso 1 1 calc R
C34 C 0.5068(2) 0.27695(17) 0.2457(2) 0.0389(8) Uani 1 1 d .
H34 H 0.474045 0.301534 0.269494 0.047 Uiso 1 1 calc R
C6 C 1.0067(2) 0.19210(17) 0.4115(2) 0.0351(7) Uani 1 1 d .
H6 H 1.057628 0.166314 0.416179 0.042 Uiso 1 1 calc R
C11 C 1.0947(2) 0.17562(16) 0.7398(2) 0.0311(7) Uani 1 1 d .
C14 C 1.0143(2) 0.07644(18) 0.7946(2) 0.0407(8) Uani 1 1 d .
H14 H 0.988843 0.041797 0.813635 0.049 Uiso 1 1 calc R
C19 C 1.1475(2) 0.22769(17) 0.7166(2) 0.0363(7) Uani 1 1 d .
H19 H 1.114270 0.236455 0.656794 0.044 Uiso 1 1 calc R
C9 C 1.0971(2) 0.11327(18) 0.5676(2) 0.0396(8) Uani 1 1 d .
H9A H 1.118537 0.094426 0.622474 0.059 Uiso 1 1 calc GR
H9B H 1.145358 0.140374 0.563862 0.059 Uiso 1 1 calc GR
H9C H 1.081357 0.077932 0.527171 0.059 Uiso 1 1 calc GR
C40 C 0.4363(2) 0.14563(17) 0.3300(2) 0.0379(8) Uani 1 1 d .
H40 H 0.416737 0.164307 0.277045 0.045 Uiso 1 1 calc R
C53 C 0.8665(2) 0.45787(19) 0.4847(2) 0.0412(8) Uani 1 1 d .
H53 H 0.914939 0.430952 0.519846 0.049 Uiso 1 1 calc R
C12 C 1.1270(2) 0.15913(18) 0.8229(2) 0.0389(8) Uani 1 1 d .
H12 H 1.178439 0.181755 0.861246 0.047 Uiso 1 1 calc R
C13 C 1.0869(3) 0.11155(19) 0.8506(2) 0.0440(8) Uani 1 1 d .
H13 H 1.108614 0.102754 0.907389 0.053 Uiso 1 1 calc R
C45 C 0.7851(2) 0.47652(18) 0.7782(2) 0.0423(8) Uani 1 1 d .
H45 H 0.787901 0.491165 0.829303 0.051 Uiso 1 1 calc R
C49 C 0.7125(2) 0.49484(17) 0.4359(2) 0.0400(8) Uani 1 1 d .
H49 H 0.654322 0.493233 0.437165 0.048 Uiso 1 1 calc R
C46 C 0.8071(2) 0.41319(19) 0.7687(2) 0.0404(8) Uani 1 1 d .
H46 H 0.825244 0.383598 0.813394 0.049 Uiso 1 1 calc R
C36 C 0.5471(2) 0.13459(17) 0.4676(2) 0.0373(7) Uani 1 1 d .
H36 H 0.604601 0.145662 0.509687 0.045 Uiso 1 1 calc R
C44 C 0.7587(3) 0.51867(18) 0.7125(3) 0.0475(9) Uani 1 1 d .
H44 H 0.742435 0.562439 0.718437 0.057 Uiso 1 1 calc R
C16 C 0.9022(2) 0.04847(17) 0.6527(2) 0.0403(8) Uani 1 1 d .
H16 H 0.869789 0.075073 0.602186 0.048 Uiso 1 1 calc R
C39 C 0.3810(2) 0.1004(2) 0.3459(3) 0.0490(9) Uani 1 1 d .
H39 H 0.324070 0.088309 0.303649 0.059 Uiso 1 1 calc R
C38 C 0.4081(3) 0.0734(2) 0.4221(3) 0.0512(10) Uani 1 1 d .
H38 H 0.369622 0.043339 0.432901 0.061 Uiso 1 1 calc R
C21 C 1.1543(3) 0.29297(18) 0.7626(3) 0.0474(9) Uani 1 1 d .
H21A H 1.092992 0.308667 0.751706 0.071 Uiso 1 1 calc GR
H21B H 1.185749 0.325656 0.743746 0.071 Uiso 1 1 calc GR
H21C H 1.188608 0.285910 0.821389 0.071 Uiso 1 1 calc GR
C20 C 1.2439(2) 0.2045(2) 0.7329(3) 0.0476(9) Uani 1 1 d .
H20A H 1.277219 0.194251 0.791056 0.071 Uiso 1 1 calc GR
H20B H 1.275817 0.239214 0.717732 0.071 Uiso 1 1 calc GR
H20C H 1.240142 0.165229 0.700391 0.071 Uiso 1 1 calc GR
C31 C 0.6000(3) 0.2055(2) 0.1743(2) 0.0489(10) Uani 1 1 d .
H31 H 0.631867 0.180647 0.149972 0.059 Uiso 1 1 calc R
C33 C 0.4965(3) 0.29076(19) 0.1670(2) 0.0487(9) Uani 1 1 d .
H33 H 0.456944 0.325129 0.137261 0.058 Uiso 1 1 calc R
C37 C 0.4919(3) 0.09015(19) 0.4832(3) 0.0475(9) Uani 1 1 d .
H37 H 0.511309 0.071035 0.535876 0.057 Uiso 1 1 calc R
C50 C 0.7270(3) 0.5369(2) 0.3819(3) 0.0521(10) Uani 1 1 d .
H50 H 0.678919 0.564275 0.346971 0.063 Uiso 1 1 calc R
C32 C 0.5428(3) 0.2554(2) 0.1313(2) 0.0534(10) Uani 1 1 d .
H32 H 0.535394 0.265389 0.077393 0.064 Uiso 1 1 calc R
C52 C 0.8806(3) 0.4996(2) 0.4303(3) 0.0518(10) Uani 1 1 d .
H52 H 0.938572 0.501076 0.428500 0.062 Uiso 1 1 calc R
C51 C 0.8109(3) 0.5392(2) 0.3787(3) 0.0569(11) Uani 1 1 d .
H51 H 0.820685 0.567624 0.341342 0.068 Uiso 1 1 calc R
C17 C 0.8315(3) 0.0274(3) 0.6836(3) 0.0736(15) Uani 1 1 d .
H17A H 0.859266 -0.003417 0.728933 0.110 Uiso 1 1 calc GR
H17B H 0.780282 0.006221 0.639191 0.110 Uiso 1 1 calc GR
H17C H 0.809573 0.065997 0.702421 0.110 Uiso 1 1 calc GR
C18 C 0.9400(4) -0.0108(3) 0.6286(4) 0.090(2) Uani 1 1 d .
H18A H 0.976121 0.002817 0.599018 0.135 Uiso 1 1 calc GR
H18B H 0.889830 -0.038957 0.593434 0.135 Uiso 1 1 calc GR
H18C H 0.978864 -0.035176 0.677757 0.135 Uiso 1 1 calc GR
C55 C 0.5917(4) 0.4926(2) 0.8332(4) 0.0849(18) Uani 1 1 d .
H55A H 0.630357 0.457316 0.826847 0.102 Uiso 1 1 calc R
H55B H 0.554008 0.473401 0.859252 0.102 Uiso 1 1 calc R
C54 C 0.2814(4) 0.2828(3) 0.5481(4) 0.100(2) Uani 1 1 d .
H54A H 0.326593 0.278634 0.605504 0.120 Uiso 1 1 calc R
H54B H 0.299490 0.320366 0.523383 0.120 Uiso 1 1 calc R

loop_
_atom_site_aniso_label
_atom_site_aniso_U_11
_atom_site_aniso_U_22
_atom_site_aniso_U_33
_atom_site_aniso_U_23
_atom_site_aniso_U_13
_atom_site_aniso_U_12
Cr1 0.0225(2) 0.0270(3) 0.0249(3) -0.00056(19) 0.01295(18) 0.00146(17)
Cl3 0.0291(3) 0.0299(4) 0.0328(4) -0.0036(3) 0.0113(3) -0.0006(3)
Cl2 0.0274(3) 0.0312(4) 0.0386(4) -0.0050(3) 0.0090(3) 0.0022(3)
Cl1 0.0352(4) 0.0467(5) 0.0310(4) 0.0003(3) 0.0212(3) 0.0009(3)
Cl7 0.0925(10) 0.0676(8) 0.1328(14) -0.0208(8) 0.0682(10) 0.0017(7)
Cl5 0.1121(12) 0.0862(10) 0.0716(9) 0.0124(7) 0.0298(8) -0.0324(9)
Cl4 0.1263(15) 0.1137(14) 0.0641(10) 0.0039(9) 0.0020(9) 0.0076(11)
Cl6 0.1168(17) 0.180(2) 0.167(2) 0.0058(19) -0.0005(16) -0.0233(17)
N1 0.0225(10) 0.0245(12) 0.0259(13) -0.0026(10) 0.0125(9) -0.0006(9)
O2 0.0244(11) 0.0521(15) 0.0675(18) -0.0165(13) 0.0204(12) -0.0013(10)
N2 0.0233(11) 0.0296(13) 0.0264(13) 0.0005(10) 0.0142(10) 0.0008(9)
N3 0.0260(11) 0.0235(12) 0.0296(13) -0.0008(10) 0.0137(10) 0.0002(9)
N4 0.0273(12) 0.0404(16) 0.0412(17) -0.0074(13) 0.0180(12) 0.0013(11)
O1 0.0385(14) 0.0640(19) 0.094(2) -0.0435(17) 0.0334(15) -0.0025(13)
C26 0.0234(13) 0.0288(15) 0.0276(15) -0.0031(12) 0.0117(11) -0.0030(11)
C27 0.0251(13) 0.0262(14) 0.0257(15) 0.0000(12) 0.0130(11) 0.0019(11)
C2 0.0256(13) 0.0244(14) 0.0275(15) -0.0028(11) 0.0127(11) -0.0025(11)
C42 0.0247(13) 0.0278(15) 0.0354(17) -0.0052(13) 0.0149(12) -0.0018(11)
C25 0.0240(13) 0.0309(15) 0.0307(16) -0.0016(12) 0.0135(12) 0.0034(11)
C8 0.0279(14) 0.0300(16) 0.0323(17) -0.0024(13) 0.0153(12) 0.0016(12)
C3 0.0265(13) 0.0278(15) 0.0302(16) 0.0007(12) 0.0156(12) -0.0013(11)
C28 0.0225(12) 0.0277(15) 0.0301(16) -0.0055(12) 0.0115(11) 0.0014(11)
C48 0.0309(14) 0.0278(15) 0.0341(17) -0.0016(13) 0.0176(13) -0.0040(12)
C23 0.0230(12) 0.0242(14) 0.0262(15) 0.0018(11) 0.0113(11) 0.0002(10)
C29 0.0291(14) 0.0330(16) 0.0291(16) -0.0061(13) 0.0133(12) -0.0027(12)
C22 0.0227(12) 0.0255(14) 0.0244(14) 0.0018(11) 0.0125(11) 0.0026(10)
C4 0.0300(15) 0.0430(18) 0.0304(17) 0.0026(14) 0.0161(13) -0.0009(13)
C7 0.0240(13) 0.0316(16) 0.0323(17) -0.0042(13) 0.0149(12) -0.0012(11)
C35 0.0290(14) 0.0243(14) 0.0346(17) -0.0045(12) 0.0145(12) 0.0001(11)
C24 0.0276(13) 0.0254(14) 0.0294(16) -0.0023(12) 0.0134(12) 0.0021(11)
C41 0.0264(13) 0.0220(14) 0.0319(16) -0.0021(12) 0.0142(12) -0.0011(11)
C10 0.0301(14) 0.0276(15) 0.0280(16) 0.0015(12) 0.0149(12) 0.0038(11)
C15 0.0345(15) 0.0310(16) 0.0392(19) 0.0041(14) 0.0211(14) 0.0033(13)
C30 0.0436(18) 0.0357(18) 0.042(2) -0.0037(15) 0.0242(16) 0.0012(14)
C5 0.0384(17) 0.047(2) 0.0369(19) -0.0018(15) 0.0268(15) -0.0025(15)
C1 0.0339(15) 0.0348(17) 0.0288(16) 0.0047(13) 0.0171(13) 0.0025(13)
C47 0.0373(16) 0.0329(17) 0.0380(19) 0.0003(14) 0.0195(14) 0.0013(13)
C43 0.0463(19) 0.0272(16) 0.045(2) -0.0032(15) 0.0222(16) -0.0023(14)
C34 0.0431(18) 0.0406(19) 0.0338(19) -0.0043(15) 0.0169(15) 0.0061(15)
C6 0.0297(15) 0.0452(19) 0.0379(19) -0.0010(15) 0.0215(14) 0.0039(13)
C11 0.0290(14) 0.0302(16) 0.0336(17) 0.0039(13) 0.0124(13) 0.0007(12)
C14 0.0458(19) 0.0381(19) 0.045(2) 0.0100(16) 0.0255(17) 0.0000(15)
C19 0.0294(15) 0.0407(19) 0.0359(19) 0.0064(15) 0.0109(13) -0.0057(13)
C9 0.0377(17) 0.045(2) 0.041(2) 0.0006(16) 0.0211(15) 0.0114(15)
C40 0.0286(15) 0.0397(19) 0.041(2) -0.0015(15) 0.0103(14) -0.0033(13)
C53 0.0356(17) 0.049(2) 0.043(2) 0.0007(17) 0.0203(15) -0.0071(15)
C12 0.0358(17) 0.0403(19) 0.0389(19) -0.0003(15) 0.0138(14) -0.0001(14)
C13 0.049(2) 0.050(2) 0.035(2) 0.0100(17) 0.0199(16) 0.0034(17)
C45 0.0440(19) 0.046(2) 0.043(2) -0.0164(17) 0.0239(16) -0.0122(16)
C49 0.0399(18) 0.0379(19) 0.049(2) 0.0082(16) 0.0256(16) 0.0062(14)
C46 0.0397(18) 0.047(2) 0.0376(19) -0.0037(16) 0.0186(15) -0.0018(15)
C36 0.0372(17) 0.0371(18) 0.0389(19) -0.0032(15) 0.0171(14) -0.0073(14)
C44 0.059(2) 0.0299(18) 0.060(3) -0.0161(18) 0.031(2) -0.0049(16)
C16 0.0397(18) 0.0350(18) 0.044(2) 0.0056(16) 0.0159(15) -0.0065(14)
C39 0.0349(18) 0.049(2) 0.057(3) -0.0047(19) 0.0129(17) -0.0123(16)
C38 0.045(2) 0.045(2) 0.069(3) -0.003(2) 0.030(2) -0.0174(17)
C21 0.0388(19) 0.044(2) 0.050(2) 0.0058(17) 0.0086(16) -0.0115(15)
C20 0.0302(16) 0.055(2) 0.054(2) 0.0138(19) 0.0146(16) 0.0008(15)
C31 0.063(2) 0.054(2) 0.040(2) -0.0108(18) 0.0316(19) 0.0016(19)
C33 0.061(2) 0.044(2) 0.037(2) 0.0023(17) 0.0158(18) 0.0060(18)
C37 0.050(2) 0.047(2) 0.050(2) 0.0022(18) 0.0246(18) -0.0114(17)
C50 0.056(2) 0.051(2) 0.057(3) 0.017(2) 0.031(2) 0.0083(19)
C32 0.072(3) 0.058(3) 0.034(2) -0.0026(19) 0.0255(19) -0.003(2)
C52 0.044(2) 0.064(3) 0.055(3) 0.004(2) 0.0286(19) -0.0129(19)
C51 0.069(3) 0.058(3) 0.054(3) 0.011(2) 0.036(2) -0.010(2)
C17 0.064(3) 0.077(3) 0.092(4) -0.020(3) 0.045(3) -0.032(3)
C18 0.073(3) 0.085(4) 0.124(5) -0.065(4) 0.053(3) -0.028(3)
C55 0.061(3) 0.056(3) 0.140(6) 0.009(3) 0.044(3) 0.003(2)
C54 0.103(5) 0.133(6) 0.070(4) -0.020(4) 0.041(4) -0.053(4)

loop_
_atom_type_symbol
_atom_type_description
_atom_type_scat_dispersion_real
_atom_type_scat_dispersion_imag
_atom_type_scat_source
C C 0.0033 0.0016 'International Tables Vol C Tables 4.2.6.8 and 6.1.1.4'
H H 0.0000 0.0000 'International Tables Vol C Tables 4.2.6.8 and 6.1.1.4'
Cl Cl 0.1484 0.1585 'International Tables Vol C Tables 4.2.6.8 and 6.1.1.4'
Cr Cr 0.3209 0.6236 'International Tables Vol C Tables 4.2.6.8 and 6.1.1.4'
N N 0.0061 0.0033 'International Tables Vol C Tables 4.2.6.8 and 6.1.1.4'
O O 0.0106 0.0060 'International Tables Vol C Tables 4.2.6.8 and 6.1.1.4'

loop_
_geom_angle_atom_site_label_1
_geom_angle_atom_site_label_2
_geom_angle_atom_site_label_3
_geom_angle
Cl2 Cr1 Cl3 168.95(3)
Cl1 Cr1 Cl3 94.42(3)
Cl1 Cr1 Cl2 95.29(3)
N1 Cr1 Cl3 92.15(7)
N1 Cr1 Cl2 91.97(7)
N1 Cr1 Cl1 96.62(6)
N2 Cr1 Cl3 82.92(8)
N2 Cr1 Cl2 88.00(8)
N2 Cr1 Cl1 173.12(8)
N2 Cr1 N1 77.20(9)
N2 Cr1 N3 78.08(10)
N3 Cr1 Cl3 88.96(7)
N3 Cr1 Cl2 83.00(7)
N3 Cr1 Cl1 108.28(7)
N3 Cr1 N1 154.92(9)
C2 N1 Cr1 113.94(18)
C2 N1 C22 119.5(2)
C22 N1 Cr1 126.58(18)
C3 N2 Cr1 119.36(18)
C3 N2 C7 122.6(2)
C7 N2 Cr1 117.7(2)
C8 N3 Cr1 113.5(2)
C8 N3 C10 121.4(2)
C10 N3 Cr1 124.60(18)
O2 N4 C25 118.3(3)
O1 N4 O2 123.5(3)
O1 N4 C25 118.2(3)
C27 C26 H26 120.3
C25 C26 H26 120.3
C25 C26 C27 119.5(3)
C26 C27 C28 120.0(3)
C26 C27 C22 118.4(3)
C22 C27 C28 121.6(2)
N1 C2 C3 115.2(3)
N1 C2 C1 126.6(3)
C1 C2 C3 118.2(3)
C47 C42 C41 118.6(3)
C47 C42 C43 118.1(3)
C43 C42 C41 123.2(3)
C26 C25 N4 118.9(3)
C26 C25 C24 122.6(3)
C24 C25 N4 118.4(3)
N3 C8 C7 116.2(3)
N3 C8 C9 125.8(3)
C7 C8 C9 118.0(3)
N2 C3 C2 114.2(2)
N2 C3 C4 120.0(3)
C4 C3 C2 125.8(3)
C27 C28 H28 106.2
C27 C28 C29 111.1(2)
C27 C28 C35 111.3(2)
C29 C28 H28 106.2
C29 C28 C35 115.1(2)
C35 C28 H28 106.2
C53 C48 C41 118.8(3)
C53 C48 C49 118.5(3)
C49 C48 C41 122.6(3)
C22 C23 C41 122.2(2)
C24 C23 C22 118.5(3)
C24 C23 C41 119.4(3)
C30 C29 C28 119.4(3)
C30 C29 C34 118.1(3)
C34 C29 C28 122.4(3)
C27 C22 N1 118.7(2)
C27 C22 C23 121.6(2)
C23 C22 N1 119.6(2)
C3 C4 H4 120.7
C5 C4 C3 118.6(3)
C5 C4 H4 120.7
N2 C7 C8 113.4(2)
N2 C7 C6 119.6(3)
C6 C7 C8 126.9(3)
C40 C35 C28 123.8(3)
C40 C35 C36 118.6(3)
C36 C35 C28 117.6(3)
C25 C24 C23 119.5(3)
C25 C24 H24 120.3
C23 C24 H24 120.3
C42 C41 H41 106.1
C48 C41 C42 116.1(2)
C48 C41 C23 111.8(2)
C48 C41 H41 106.1
C23 C41 C42 110.0(2)
C23 C41 H41 106.1
C15 C10 N3 119.0(3)
C11 C10 N3 119.7(3)
C11 C10 C15 121.0(3)
C10 C15 C16 121.7(3)
C14 C15 C10 118.0(3)
C14 C15 C16 120.2(3)
C29 C30 H30 119.2
C31 C30 C29 121.6(3)
C31 C30 H30 119.2
C4 C5 H5 119.7
C4 C5 C6 120.5(3)
C6 C5 H5 119.7
C2 C1 H1A 109.5
C2 C1 H1B 109.5
C2 C1 H1C 109.5
H1A C1 H1B 109.5
H1A C1 H1C 109.5
H1B C1 H1C 109.5
C42 C47 H47 119.3
C42 C47 C46 121.4(3)
C46 C47 H47 119.3
C42 C43 H43 120.0
C44 C43 C42 120.1(3)
C44 C43 H43 120.0
C29 C34 H34 120.1
C33 C34 C29 119.9(3)
C33 C34 H34 120.1
C7 C6 H6 120.7
C5 C6 C7 118.6(3)
C5 C6 H6 120.7
C10 C11 C19 125.5(3)
C12 C11 C10 117.4(3)
C12 C11 C19 117.1(3)
C15 C14 H14 119.0
C13 C14 C15 122.1(3)
C13 C14 H14 119.0
C11 C19 H19 108.0
C11 C19 C21 112.2(3)
C11 C19 C20 111.8(3)
C21 C19 H19 108.0
C20 C19 H19 108.0
C20 C19 C21 108.8(3)
C8 C9 H9A 109.5
C8 C9 H9B 109.5
C8 C9 H9C 109.5
H9A C9 H9B 109.5
H9A C9 H9C 109.5
H9B C9 H9C 109.5
C35 C40 H40 119.9
C35 C40 C39 120.3(3)
C39 C40 H40 119.9
C48 C53 H53 119.7
C52 C53 C48 120.6(4)
C52 C53 H53 119.7
C11 C12 H12 118.8
C13 C12 C11 122.3(3)
C13 C12 H12 118.8
C14 C13 H13 120.4
C12 C13 C14 119.1(3)
C12 C13 H13 120.4
C46 C45 H45 120.5
C46 C45 C44 119.0(3)
C44 C45 H45 120.5
C48 C49 H49 119.6
C50 C49 C48 120.8(3)
C50 C49 H49 119.6
C47 C46 H46 119.9
C45 C46 C47 120.2(4)
C45 C46 H46 119.9
C35 C36 H36 119.6
C37 C36 C35 120.9(3)
C37 C36 H36 119.6
C43 C44 H44 119.4
C45 C44 C43 121.2(3)
C45 C44 H44 119.4
C15 C16 H16 107.3
C15 C16 C17 114.2(3)
C17 C16 H16 107.3
C18 C16 C15 110.8(3)
C18 C16 H16 107.3
C18 C16 C17 109.5(4)
C40 C39 H39 119.8
C38 C39 C40 120.5(3)
C38 C39 H39 119.8
C39 C38 H38 120.1
C39 C38 C37 119.8(3)
C37 C38 H38 120.1
C19 C21 H21A 109.5
C19 C21 H21B 109.5
C19 C21 H21C 109.5
H21A C21 H21B 109.5
H21A C21 H21C 109.5
H21B C21 H21C 109.5
C19 C20 H20A 109.5
C19 C20 H20B 109.5
C19 C20 H20C 109.5
H20A C20 H20B 109.5
H20A C20 H20C 109.5
H20B C20 H20C 109.5
C30 C31 H31 120.0
C30 C31 C32 119.9(3)
C32 C31 H31 120.0
C34 C33 H33 119.5
C32 C33 C34 120.9(4)
C32 C33 H33 119.5
C36 C37 C38 120.0(4)
C36 C37 H37 120.0
C38 C37 H37 120.0
C49 C50 H50 119.9
C51 C50 C49 120.2(4)
C51 C50 H50 119.9
C31 C32 H32 120.2
C33 C32 C31 119.6(4)
C33 C32 H32 120.2
C53 C52 H52 119.8
C51 C52 C53 120.5(4)
C51 C52 H52 119.8
C50 C51 C52 119.4(4)
C50 C51 H51 120.3
C52 C51 H51 120.3
C16 C17 H17A 109.5
C16 C17 H17B 109.5
C16 C17 H17C 109.5
H17A C17 H17B 109.5
H17A C17 H17C 109.5
H17B C17 H17C 109.5
C16 C18 H18A 109.5
C16 C18 H18B 109.5
C16 C18 H18C 109.5
H18A C18 H18B 109.5
H18A C18 H18C 109.5
H18B C18 H18C 109.5
Cl7 C55 H55A 109.3
Cl7 C55 H55B 109.3
Cl6 C55 Cl7 111.5(3)
Cl6 C55 H55A 109.3
Cl6 C55 H55B 109.3
H55A C55 H55B 108.0
Cl5 C54 Cl4 111.4(3)
Cl5 C54 H54A 109.3
Cl5 C54 H54B 109.3
Cl4 C54 H54A 109.3
Cl4 C54 H54B 109.3
H54A C54 H54B 108.0

loop_
_geom_bond_atom_site_label_1
_geom_bond_atom_site_label_2
_geom_bond_distance
Cr1 Cl3 2.3382(9)
Cr1 Cl2 2.2987(9)
Cr1 Cl1 2.2798(8)
Cr1 N1 2.169(2)
Cr1 N2 1.984(2)
Cr1 N3 2.125(2)
Cl7 C55 1.738(6)
Cl5 C54 1.726(7)
Cl4 C54 1.759(7)
Cl6 C55 1.732(7)
N1 C2 1.300(4)
N1 C22 1.455(3)
O2 N4 1.218(3)
N2 C3 1.339(4)
N2 C7 1.339(4)
N3 C8 1.286(4)
N3 C10 1.460(4)
N4 O1 1.218(4)
N4 C25 1.468(4)
C26 H26 0.9500
C26 C27 1.398(4)
C26 C25 1.374(4)
C27 C28 1.518(4)
C27 C22 1.402(4)
C2 C3 1.491(4)
C2 C1 1.486(4)
C42 C41 1.531(4)
C42 C47 1.379(5)
C42 C43 1.394(4)
C25 C24 1.379(4)
C8 C7 1.490(5)
C8 C9 1.493(4)
C3 C4 1.385(4)
C28 H28 1.0000
C28 C29 1.520(4)
C28 C35 1.531(4)
C48 C41 1.522(4)
C48 C53 1.388(4)
C48 C49 1.390(5)
C23 C22 1.407(4)
C23 C24 1.390(4)
C23 C41 1.522(4)
C29 C30 1.384(4)
C29 C34 1.400(5)
C4 H4 0.9500
C4 C5 1.383(4)
C7 C6 1.392(4)
C35 C40 1.385(4)
C35 C36 1.392(5)
C24 H24 0.9500
C41 H41 1.0000
C10 C15 1.419(4)
C10 C11 1.411(4)
C15 C14 1.387(5)
C15 C16 1.504(5)
C30 H30 0.9500
C30 C31 1.376(5)
C5 H5 0.9500
C5 C6 1.384(5)
C1 H1A 0.9800
C1 H1B 0.9800
C1 H1C 0.9800
C47 H47 0.9500
C47 C46 1.384(5)
C43 H43 0.9500
C43 C44 1.380(5)
C34 H34 0.9500
C34 C33 1.386(5)
C6 H6 0.9500
C11 C19 1.526(4)
C11 C12 1.405(5)
C14 H14 0.9500
C14 C13 1.386(5)
C19 H19 1.0000
C19 C21 1.548(5)
C19 C20 1.533(5)
C9 H9A 0.9800
C9 H9B 0.9800
C9 H9C 0.9800
C40 H40 0.9500
C40 C39 1.394(5)
C53 H53 0.9500
C53 C52 1.386(5)
C12 H12 0.9500
C12 C13 1.371(5)
C13 H13 0.9500
C45 H45 0.9500
C45 C46 1.371(5)
C45 C44 1.379(6)
C49 H49 0.9500
C49 C50 1.388(5)
C46 H46 0.9500
C36 H36 0.9500
C36 C37 1.380(5)
C44 H44 0.9500
C16 H16 1.0000
C16 C17 1.523(5)
C16 C18 1.499(6)
C39 H39 0.9500
C39 C38 1.370(6)
C38 H38 0.9500
C38 C37 1.385(6)
C21 H21A 0.9800
C21 H21B 0.9800
C21 H21C 0.9800
C20 H20A 0.9800
C20 H20B 0.9800
C20 H20C 0.9800
C31 H31 0.9500
C31 C32 1.377(6)
C33 H33 0.9500
C33 C32 1.375(6)
C37 H37 0.9500
C50 H50 0.9500
C50 C51 1.381(6)
C32 H32 0.9500
C52 H52 0.9500
C52 C51 1.383(6)
C51 H51 0.9500
C17 H17A 0.9800
C17 H17B 0.9800
C17 H17C 0.9800
C18 H18A 0.9800
C18 H18B 0.9800
C18 H18C 0.9800
C55 H55A 0.9900
C55 H55B 0.9900
C54 H54A 0.9900
C54 H54B 0.9900
